data_2202338
loop_
_publ_author_name
'Chee, Chin Fei'
'Lo, Kong Mun'
'Ng, Seik Weng'

_publ_section_title
;
Aquatrichloroacetatotriphenyltin--1,10-phenanthroline (2/2)
;
_journal_name_full 'Acta Crystallographica, Section E'
_journal_page_first m642
_journal_page_last m643
_journal_paper_doi 10.1107/S1600536803015939
_journal_volume 59
_journal_year 2003
_chemical_formula_iupac 'Sn (C2 Cl3 O2) (C6 H5)3 (H2 O), C12 H8 N2'
_chemical_formula_moiety 'C20 H17 O3 Cl3 Sn, C12 H8 N2'
_chemical_formula_sum 'C32 H25 Cl3 N2 O3 Sn'
_chemical_formula_weight 1421.16
_space_group_IT_number 2
_space_group_name_Hall '-P 1'
_space_group_name_H-M_alt 'P -1'
_symmetry_cell_setting triclinic
_symmetry_space_group_name_Hall '-P 1'
_symmetry_space_group_name_H-M 'P -1'
_cell_angle_alpha 67.5590(10)
_cell_angle_beta 86.3470(10)
_cell_angle_gamma 89.4900(10)
_cell_formula_units_Z 2
_cell_length_a 9.1542(6)
_cell_length_b 12.2739(7)
_cell_length_c 14.4308(9)
_cell_measurement_temperature 168(2)
_cell_volume 1495.4(2)
_diffrn_ambient_temperature 168(2)
_exptl_crystal_density_diffrn 1.578
_cod_duplicate_entry 2238960
_cod_depositor_comments
;
The following automatic conversions were performed:
'_symmetry_cell_setting' value 'Triclinic' changed to 'triclinic'
according to '/home/saulius/struct/CIF-dictionaries/cif_core.dic'
dictionary named 'cif_core.dic' version 2.4.1 from 2010-06-29.

Automatic conversion script
Id: cif_fix_enum 1527 2010-12-29 10:47:43Z saulius 
;
_cod_database_code 2202338

loop_
_symmetry_equiv_pos_as_xyz
'x, y, z'
'-x, -y, -z'

loop_
_atom_site_label
_atom_site_fract_x
_atom_site_fract_y
_atom_site_fract_z
_atom_site_U_iso_or_equiv
_atom_site_adp_type
_atom_site_calc_flag
_atom_site_refinement_flags
_atom_site_occupancy
_atom_site_disorder_assembly
_atom_site_disorder_group
_atom_site_type_symbol
Sn1 0.319780(10) 0.795970(10) 0.316250(10) 0.02265(6) Uani d . 1 . . Sn
Cl1 0.07533(8) 1.10316(7) 0.02991(5) 0.05536(19) Uani d . 1 . . Cl
Cl2 0.36376(8) 1.18484(8) 0.03935(6) 0.0673(2) Uani d . 1 . . Cl
Cl3 0.11200(10) 1.27476(7) 0.11458(7) 0.0822(3) Uani d . 1 . . Cl
O1w 0.4334(2) 0.62970(10) 0.42040(10) 0.0264(3) Uani d D 1 . . O
O1 0.2108(2) 0.94690(10) 0.20620(10) 0.0303(3) Uani d . 1 . . O
O2 0.2237(2) 1.0789(2) 0.27750(10) 0.0434(4) Uani d . 1 . . O
N1 0.7026(2) 0.5877(2) 0.34440(10) 0.0278(4) Uani d . 1 . . N
N2 0.5338(2) 0.3877(2) 0.38610(10) 0.0281(4) Uani d . 1 . . N
C1 0.3071(2) 0.7102(2) 0.2139(2) 0.0241(4) Uani d . 1 . . C
C2 0.3083(2) 0.5875(2) 0.2472(2) 0.0295(5) Uani d . 1 . . C
C3 0.3055(3) 0.5317(2) 0.1805(2) 0.0354(5) Uani d . 1 . . C
C4 0.3014(3) 0.5981(2) 0.0785(2) 0.0368(5) Uani d . 1 . . C
C5 0.2985(2) 0.7200(2) 0.0441(2) 0.0348(5) Uani d . 1 . . C
C6 0.3012(2) 0.7758(2) 0.1107(2) 0.0282(5) Uani d . 1 . . C
C7 0.1631(2) 0.7643(2) 0.4393(2) 0.0247(4) Uani d . 1 . . C
C8 0.1010(2) 0.6523(2) 0.4899(2) 0.0312(5) Uani d . 1 . . C
C9 0.0017(2) 0.6288(2) 0.5715(2) 0.0373(5) Uani d . 1 . . C
C10 -0.0367(3) 0.7174(2) 0.6049(2) 0.0405(6) Uani d . 1 . . C
C11 0.0242(3) 0.8286(2) 0.5562(2) 0.0458(6) Uani d . 1 . . C
C12 0.1225(3) 0.8528(2) 0.4735(2) 0.0386(6) Uani d . 1 . . C
C13 0.5140(2) 0.8980(2) 0.2992(2) 0.0282(5) Uani d . 1 . . C
C14 0.5608(3) 0.9284(2) 0.3756(2) 0.0344(5) Uani d . 1 . . C
C15 0.6948(3) 0.9852(2) 0.3653(2) 0.0508(7) Uani d . 1 . . C
C16 0.7827(3) 1.0136(2) 0.2782(3) 0.0568(8) Uani d . 1 . . C
C17 0.7370(3) 0.9866(2) 0.2012(2) 0.0529(8) Uani d . 1 . . C
C18 0.6034(3) 0.9292(2) 0.2108(2) 0.0403(6) Uani d . 1 . . C
C19 0.2085(2) 1.0499(2) 0.2081(2) 0.0272(5) Uani d . 1 . . C
C20 0.1896(2) 1.1492(2) 0.1023(2) 0.0322(5) Uani d . 1 . . C
C21 0.7296(2) 0.5205(2) 0.2894(2) 0.0267(4) Uani d . 1 . . C
C22 0.7911(2) 0.6790(2) 0.3277(2) 0.0322(5) Uani d . 1 . . C
C23 0.9099(2) 0.7118(2) 0.2553(2) 0.0389(6) Uani d . 1 . . C
C24 0.9345(2) 0.6466(2) 0.1979(2) 0.0390(6) Uani d . 1 . . C
C25 0.8438(2) 0.5493(2) 0.2131(2) 0.0331(5) Uani d . 1 . . C
C26 0.8637(3) 0.4770(2) 0.1557(2) 0.0433(6) Uani d . 1 . . C
C27 0.7743(3) 0.3850(3) 0.1711(2) 0.0449(6) Uani d . 1 . . C
C28 0.6562(3) 0.3536(2) 0.2466(2) 0.0362(5) Uani d . 1 . . C
C29 0.5561(3) 0.2610(2) 0.2625(2) 0.0461(7) Uani d . 1 . . C
C30 0.4475(3) 0.2348(2) 0.3373(2) 0.0459(6) Uani d . 1 . . C
C31 0.4422(3) 0.2999(2) 0.3980(2) 0.0364(5) Uani d . 1 . . C
C32 0.6370(2) 0.4187(2) 0.3087(2) 0.0279(5) Uani d . 1 . . C
H1w1 0.514(2) 0.604(2) 0.398(2) 0.040(7) Uiso d D 1 . . H
H1w2 0.436(3) 0.614(2) 0.4850(10) 0.034(7) Uiso d D 1 . . H
H2 0.3110 0.5417 0.3170 0.035 Uiso calc R 1 . . H
H3 0.3065 0.4480 0.2043 0.042 Uiso calc R 1 . . H
H4 0.3005 0.5601 0.0322 0.044 Uiso calc R 1 . . H
H5 0.2946 0.7654 -0.0257 0.042 Uiso calc R 1 . . H
H6 0.2991 0.8594 0.0864 0.034 Uiso calc R 1 . . H
H8 0.1277 0.5907 0.4678 0.037 Uiso calc R 1 . . H
H9 -0.0402 0.5520 0.6045 0.045 Uiso calc R 1 . . H
H10 -0.1047 0.7017 0.6612 0.049 Uiso calc R 1 . . H
H11 -0.0016 0.8893 0.5795 0.055 Uiso calc R 1 . . H
H12 0.1624 0.9302 0.4400 0.046 Uiso calc R 1 . . H
H14 0.5005 0.9101 0.4358 0.041 Uiso calc R 1 . . H
H15 0.7259 1.0046 0.4187 0.061 Uiso calc R 1 . . H
H16 0.8748 1.0517 0.2717 0.068 Uiso calc R 1 . . H
H17 0.7969 1.0073 0.1406 0.063 Uiso calc R 1 . . H
H18 0.5728 0.9110 0.1566 0.048 Uiso calc R 1 . . H
H22 0.7731 0.7252 0.3670 0.039 Uiso calc R 1 . . H
H23 0.9712 0.7775 0.2467 0.047 Uiso calc R 1 . . H
H24 1.0131 0.6671 0.1477 0.047 Uiso calc R 1 . . H
H26 0.9420 0.4946 0.1055 0.052 Uiso calc R 1 . . H
H27 0.7898 0.3396 0.1309 0.054 Uiso calc R 1 . . H
H29 0.5641 0.2166 0.2211 0.055 Uiso calc R 1 . . H
H30 0.3776 0.1739 0.3476 0.055 Uiso calc R 1 . . H
H31 0.3682 0.2800 0.4513 0.044 Uiso calc R 1 . . H

loop_
_atom_site_aniso_label
_atom_site_aniso_U_11
_atom_site_aniso_U_22
_atom_site_aniso_U_33
_atom_site_aniso_U_12
_atom_site_aniso_U_13
_atom_site_aniso_U_23
Sn1 0.02286(8) 0.02318(8) 0.02361(8) 0.00110(10) -0.00110(10) -0.01092(6)
Cl1 0.0556(4) 0.0582(4) 0.0397(3) -0.0099(3) -0.0188(3) -0.0021(3)
Cl2 0.0386(4) 0.0844(6) 0.0547(4) -0.0140(4) 0.0111(3) -0.0013(4)
Cl3 0.1327(9) 0.0408(4) 0.0704(5) 0.0414(5) -0.0111(5) -0.0184(4)
O1w 0.0250(10) 0.0300(10) 0.0250(10) 0.0060(10) -0.0030(10) -0.0110(10)
O1 0.0340(10) 0.0250(10) 0.0330(10) 0.0050(10) -0.0090(10) -0.0110(10)
O2 0.0640(10) 0.0350(10) 0.0350(10) -0.0060(10) -0.0060(10) -0.0170(10)
N1 0.0270(10) 0.0290(10) 0.0290(10) 0.0040(10) -0.0040(10) -0.0130(10)
N2 0.0290(10) 0.0280(10) 0.0280(10) 0.0060(10) -0.0070(10) -0.0120(10)
C1 0.0210(10) 0.0290(10) 0.0260(10) 0.0020(10) -0.0010(10) -0.0140(10)
C2 0.0330(10) 0.0290(10) 0.0270(10) 0.0060(10) -0.0070(10) -0.0110(10)
C3 0.0430(10) 0.0290(10) 0.0400(10) 0.0080(10) -0.0110(10) -0.0180(10)
C4 0.0440(10) 0.0420(10) 0.0350(10) 0.0070(10) -0.0070(10) -0.0250(10)
C5 0.0380(10) 0.0430(10) 0.0240(10) 0.0000(10) -0.0010(10) -0.0130(10)
C6 0.0310(10) 0.0270(10) 0.0270(10) -0.0020(10) 0.0010(10) -0.0110(10)
C7 0.0230(10) 0.0280(10) 0.0240(10) 0.0040(10) -0.0030(10) -0.0110(10)
C8 0.0340(10) 0.0320(10) 0.0320(10) 0.0000(10) -0.0030(10) -0.0160(10)
C9 0.0320(10) 0.0410(10) 0.0320(10) -0.0070(10) 0.0010(10) -0.0060(10)
C10 0.0330(10) 0.056(2) 0.0290(10) 0.0050(10) 0.0040(10) -0.0130(10)
C11 0.051(2) 0.045(2) 0.0450(10) 0.0080(10) 0.0110(10) -0.0230(10)
C12 0.0460(10) 0.0310(10) 0.0390(10) 0.0030(10) 0.0080(10) -0.0140(10)
C13 0.0270(10) 0.0210(10) 0.0330(10) 0.0030(10) -0.0030(10) -0.0070(10)
C14 0.0350(10) 0.0290(10) 0.0400(10) -0.0010(10) -0.0050(10) -0.0130(10)
C15 0.046(2) 0.042(2) 0.069(2) -0.0050(10) -0.0190(10) -0.0240(10)
C16 0.0300(10) 0.040(2) 0.091(2) -0.0100(10) -0.0010(10) -0.015(2)
C17 0.0330(10) 0.046(2) 0.064(2) -0.0030(10) 0.0130(10) -0.0050(10)
C18 0.0350(10) 0.0420(10) 0.0390(10) -0.0010(10) 0.0020(10) -0.0100(10)
C19 0.0240(10) 0.0260(10) 0.0310(10) 0.0000(10) -0.0020(10) -0.0100(10)
C20 0.0330(10) 0.0270(10) 0.0340(10) 0.0010(10) 0.0000(10) -0.0090(10)
C21 0.0270(10) 0.0310(10) 0.0230(10) 0.0100(10) -0.0060(10) -0.0100(10)
C22 0.0280(10) 0.0330(10) 0.0380(10) 0.0040(10) -0.0040(10) -0.0160(10)
C23 0.0270(10) 0.0350(10) 0.0480(10) 0.0010(10) -0.0030(10) -0.0080(10)
C24 0.0290(10) 0.0450(10) 0.0330(10) 0.0080(10) 0.0030(10) -0.0040(10)
C25 0.0320(10) 0.0400(10) 0.0240(10) 0.0120(10) -0.0050(10) -0.0080(10)
C26 0.049(2) 0.056(2) 0.0240(10) 0.0190(10) 0.0000(10) -0.0160(10)
C27 0.058(2) 0.057(2) 0.0300(10) 0.0200(10) -0.0100(10) -0.0280(10)
C28 0.0460(10) 0.0380(10) 0.0310(10) 0.0150(10) -0.0150(10) -0.0200(10)
C29 0.065(2) 0.0400(10) 0.047(2) 0.0150(10) -0.0240(10) -0.0290(10)
C30 0.052(2) 0.0340(10) 0.058(2) 0.0030(10) -0.0230(10) -0.0220(10)
C31 0.0380(10) 0.0290(10) 0.0430(10) 0.0020(10) -0.0110(10) -0.0130(10)
C32 0.0320(10) 0.0300(10) 0.0250(10) 0.0110(10) -0.0100(10) -0.0120(10)

loop_
_geom_bond_atom_site_label_1
_geom_bond_atom_site_label_2
_geom_bond_site_symmetry_2
_geom_bond_distance
_geom_bond_publ_flag
Sn1 C1 . 2.125(2) yes
Sn1 C7 . 2.126(2) yes
Sn1 C13 . 2.130(2) yes
Sn1 O1 . 2.2080(10) yes
Sn1 O1w . 2.3080(10) yes
Cl1 C20 . 1.763(2) no
Cl2 C20 . 1.755(2) no
Cl3 C20 . 1.756(2) no
O1 C19 . 1.274(3) no
O2 C19 . 1.201(3) no
N1 C22 . 1.324(3) no
N1 C21 . 1.358(3) no
N2 C31 . 1.323(3) no
N2 C32 . 1.354(3) no
C1 C2 . 1.395(3) no
C1 C6 . 1.401(3) no
C2 C3 . 1.381(3) no
C3 C4 . 1.387(3) no
C4 C5 . 1.386(3) no
C5 C6 . 1.377(3) no
C7 C12 . 1.393(3) no
C7 C8 . 1.394(3) no
C8 C9 . 1.380(3) no
C9 C10 . 1.383(4) no
C10 C11 . 1.378(4) no
C11 C12 . 1.385(3) no
C13 C14 . 1.383(3) no
C13 C18 . 1.394(3) no
C14 C15 . 1.387(3) no
C15 C16 . 1.375(4) no
C16 C17 . 1.365(4) no
C17 C18 . 1.389(4) no
C19 C20 . 1.567(3) no
C21 C25 . 1.412(3) no
C21 C32 . 1.442(3) no
C22 C23 . 1.406(3) no
C23 C24 . 1.364(4) no
C24 C25 . 1.400(3) no
C25 C26 . 1.430(3) no
C26 C27 . 1.340(4) no
C27 C28 . 1.429(4) no
C28 C29 . 1.406(4) no
C28 C32 . 1.413(3) no
C29 C30 . 1.363(4) no
C30 C31 . 1.391(4) no
O1w H1w1 . 0.89(2) no
O1w H1w2 . 0.88(2) no
C2 H2 . 0.95 no
C3 H3 . 0.95 no
C4 H4 . 0.95 no
C5 H5 . 0.95 no
C6 H6 . 0.95 no
C8 H8 . 0.95 no
C9 H9 . 0.95 no
C10 H10 . 0.95 no
C11 H11 . 0.95 no
C12 H12 . 0.95 no
C14 H14 . 0.95 no
C15 H15 . 0.95 no
C16 H16 . 0.95 no
C17 H17 . 0.95 no
C18 H18 . 0.95 no
C22 H22 . 0.95 no
C23 H23 . 0.95 no
C24 H24 . 0.95 no
C26 H26 . 0.95 no
C27 H27 . 0.95 no
C29 H29 . 0.95 no
C30 H30 . 0.95 no
C31 H31 . 0.95 no
